data_7204512
loop_
_publ_author_name
'Lee, Connie K. Y.'
'Easton, Christopher J.'
'Gebara-Coghlan, Mariana'
'Radom, Leo'
'Scott, Anthony P.'
'Simpson, Gregory W.'
'Willis, Anthony C.'

_publ_section_title
;
 Substituent effects in isoxazoles: identification of 4-substituted
 isoxazoles as Michael acceptors
;
_journal_issue 12
_journal_name_full 'Journal of the Chemical Society, Perkin Transactions 2'
_journal_page_first 2031
_journal_paper_doi 10.1039/b207808b
_journal_year 2002
_chemical_formula_moiety 'C11 H7 Cl2 N O3 '
_chemical_formula_sum 'C11 H7 Cl2 N O3'
_chemical_formula_weight 272.09
_space_group_IT_number 14
_symmetry_cell_setting monoclinic
_symmetry_Int_Tables_number 14
_symmetry_space_group_name_Hall '-P 2yab'
_symmetry_space_group_name_H-M 'P 1 21/a 1'
_audit_creation_date 2000-06-19
_audit_creation_method 'by teXsan v1.8'
_audit_update_record
;
2000-06-19 - Report on C11 H7 Cl2 N O3
by Anthony C. Willis
for George J. Vuckovic and Christopher J. Easton
2000-06-20 - passes checkcif tests with 1 minor warning
;
_cell_angle_alpha 90
_cell_angle_beta 109.859(2)
_cell_angle_gamma 90
_cell_formula_units_Z 4
_cell_length_a 10.4382(3)
_cell_length_b 10.2875(4)
_cell_length_c 11.4036(5)
_cell_measurement_reflns_used 17488
_cell_measurement_temperature 200.0
_cell_measurement_theta_max 27.485
_cell_measurement_theta_min 4.076
_cell_volume 1151.73(8)
_computing_cell_refinement 'Denzo and Scalepak (Otwinowski & Minor, 1997)'
_computing_data_collection KappaCCD
_computing_data_reduction 'Denzo and Scalepak (Otwinowski & Minor, 1997)'
_computing_publication_material 'teXsan (MSC, 1992-1997)'
_computing_structure_refinement 'teXsan (MSC, 1992-1997)'
_computing_structure_solution
;
SIR92 (Altomare, et. al. 1994)
;
_diffrn_ambient_temperature 200.
_diffrn_measured_fraction_theta_full 1.000
_diffrn_measured_fraction_theta_max 1.000
_diffrn_measurement_device_type 'Nonius KappaCCD'
_diffrn_measurement_method CCD
_diffrn_orient_matrix_UB_11 0.00000
_diffrn_orient_matrix_UB_12 0.00000
_diffrn_orient_matrix_UB_13 0.00000
_diffrn_orient_matrix_UB_21 0.00000
_diffrn_orient_matrix_UB_22 0.00000
_diffrn_orient_matrix_UB_23 0.00000
_diffrn_orient_matrix_UB_31 0.00000
_diffrn_orient_matrix_UB_32 0.00000
_diffrn_orient_matrix_UB_33 0.00000
_diffrn_radiation_detector CCD
_diffrn_radiation_monochromator graphite
_diffrn_radiation_source 'X-ray tube'
_diffrn_radiation_type 'Mo K\a'
_diffrn_radiation_wavelength 0.7107
_diffrn_reflns_av_R_equivalents 0.05765
_diffrn_reflns_av_sigmaI/netI 0.130
_diffrn_reflns_limit_h_max 13
_diffrn_reflns_limit_h_min -13
_diffrn_reflns_limit_k_max 13
_diffrn_reflns_limit_k_min -13
_diffrn_reflns_limit_l_max 13
_diffrn_reflns_limit_l_min -14
_diffrn_reflns_number 20168
_diffrn_reflns_reduction_process 'Lp corrections applied'
_diffrn_reflns_theta_full 27.47
_diffrn_reflns_theta_max 27.47
_diffrn_reflns_theta_min 4.15
_diffrn_standards_decay_% 0.00
_diffrn_standards_interval_count 0
_diffrn_standards_number 0
_exptl_absorpt_coefficient_mu 0.556
_exptl_absorpt_correction_T_max .952
_exptl_absorpt_correction_T_min .751
_exptl_absorpt_correction_type multi-scan
_exptl_absorpt_process_details
;
multi-scan from symmetry-related measurements
Sortav (Blessing 1995)

0   0   1  0.0500
0   0  -1  0.0400
0   1  -1  0.1000
0  -1   1  0.1200
1   1   0  0.1100
-10  -6  -1  0.0700
6  -7   3  0.1300
-17  -1  10  0.1500
;
_exptl_crystal_colour colourless
_exptl_crystal_density_diffrn 1.569
_exptl_crystal_density_meas ?
_exptl_crystal_description plate
_exptl_crystal_F_000 552.00
_exptl_crystal_size_max 0.40
_exptl_crystal_size_mid 0.20
_exptl_crystal_size_min 0.09
_refine_diff_density_max 0.22
_refine_diff_density_min -0.24
_refine_ls_extinction_method none
_refine_ls_goodness_of_fit_all 0.845
_refine_ls_goodness_of_fit_ref 0.927
_refine_ls_hydrogen_treatment refxyz
_refine_ls_matrix_type full
_refine_ls_number_constraints 0
_refine_ls_number_parameters 175
_refine_ls_number_reflns 1686
_refine_ls_number_restraints 0
_refine_ls_R_factor_all 0.0580
_refine_ls_R_factor_gt 0.0334
_refine_ls_shift/su_max 0.0120
_refine_ls_shift/su_mean 0.0020
_refine_ls_structure_factor_coef F
_refine_ls_weighting_details
;
w = 1/[\s^2^(Fo)]
;
_refine_ls_weighting_scheme sigma
_refine_ls_wR_factor_all 0.0436
_refine_ls_wR_factor_ref 0.0376
_reflns_number_gt 1686
_reflns_number_total 2631
_reflns_threshold_expression I>2.00\s(I)
_cod_data_source_file b207808b.txt
_cod_data_source_block gjv4
_cod_original_cell_volume 1151.73(7)
_cod_original_sg_symbol_H-M 'P 21/a     '
_cod_original_formula_sum 'C11 H7 Cl2 N O3 '
_cod_database_code 7204512

loop_
_symmetry_equiv_pos_as_xyz
'   +x,   +y,   +z'
'1/2-x,1/2+y,   -z'
'   -x,   -y,   -z'
'1/2+x,1/2-y,   +z'

loop_
_atom_site_label
_atom_site_fract_x
_atom_site_fract_y
_atom_site_fract_z
_atom_site_U_iso_or_equiv
_atom_site_occupancy
_atom_site_refinement_flags
_atom_site_adp_type
_atom_site_calc_flag
_atom_site_calc_attached_atom
Cl(32) 0.54747(5) 0.70610(6) 0.04673(5) 0.0476(2) 1.000 . Uani d ?
Cl(36) 0.35184(6) 1.00480(6) 0.33636(6) 0.0528(2) 1.000 . Uani d ?
O(1) 0.6046(1) 0.6507(1) 0.4396(1) 0.0433(4) 1.000 . Uani d ?
O(51) 0.8285(2) 0.6530(1) 0.6593(1) 0.0483(5) 1.000 . Uani d ?
O(52) 0.8998(1) 0.8336(1) 0.5881(1) 0.0433(4) 1.000 . Uani d ?
N(2) 0.4988(2) 0.6827(2) 0.3297(2) 0.0446(6) 1.000 . Uani d ?
C(3) 0.5327(2) 0.7950(2) 0.2945(2) 0.0328(6) 1.000 . Uani d ?
C(4) 0.6596(2) 0.8395(2) 0.3774(2) 0.0359(6) 1.000 . Uani d ?
C(5) 0.6980(2) 0.7468(2) 0.4645(2) 0.0338(6) 1.000 . Uani d ?
C(31) 0.4421(2) 0.8612(2) 0.1818(2) 0.0327(6) 1.000 . Uani d ?
C(32) 0.4413(2) 0.8297(2) 0.0627(2) 0.0358(6) 1.000 . Uani d ?
C(33) 0.3608(2) 0.8956(2) -0.0422(2) 0.0425(7) 1.000 . Uani d ?
C(34) 0.2799(2) 0.9957(2) -0.0292(2) 0.0464(7) 1.000 . Uani d ?
C(35) 0.2775(2) 1.0305(2) 0.0872(2) 0.0435(7) 1.000 . Uani d ?
C(36) 0.3576(2) 0.9629(2) 0.1909(2) 0.0370(6) 1.000 . Uani d ?
C(51) 0.8151(2) 0.7358(2) 0.5816(2) 0.0371(6) 1.000 . Uani d ?
C(53) 1.0137(3) 0.8466(3) 0.7032(3) 0.0506(8) 1.000 . Uani d ?
H(1) 0.703(2) 0.915(2) 0.372(2) 0.043 1.000 . Uiso d ?
H(2) 0.365(2) 0.873(2) -0.120(2) 0.051 1.000 . Uiso d ?
H(3) 0.225(2) 1.045(2) -0.101(2) 0.056 1.000 . Uiso d ?
H(4) 0.221(2) 1.100(2) 0.094(2) 0.052 1.000 . Uiso d ?
H(5) 0.987(2) 0.876(2) 0.770(2) 0.061 1.000 . Uiso d ?
H(6) 1.074(2) 0.912(2) 0.684(2) 0.061 1.000 . Uiso d ?
H(7) 1.056(3) 0.767(2) 0.726(2) 0.061 1.000 . Uiso d ?

loop_
_atom_site_aniso_label
_atom_site_aniso_U_11
_atom_site_aniso_U_22
_atom_site_aniso_U_33
_atom_site_aniso_U_12
_atom_site_aniso_U_13
_atom_site_aniso_U_23
Cl(32) 0.0460(3) 0.0503(4) 0.0476(4) 0.0041(3) 0.0175(3) -0.0106(3)
Cl(36) 0.0650(4) 0.0461(4) 0.0583(4) 0.0099(3) 0.0351(3) -0.0019(3)
O(1) 0.0456(9) 0.0365(8) 0.0445(9) -0.0028(7) 0.0109(8) 0.0082(7)
O(51) 0.056(1) 0.0429(9) 0.043(1) 0.0034(7) 0.0131(8) 0.0110(8)
O(52) 0.0411(8) 0.0439(9) 0.0410(9) -0.0030(7) 0.0089(7) 0.0022(7)
N(2) 0.041(1) 0.042(1) 0.046(1) -0.0043(9) 0.0090(9) 0.0058(9)
C(3) 0.037(1) 0.028(1) 0.037(1) 0.0011(9) 0.017(1) -0.0021(9)
C(4) 0.039(1) 0.030(1) 0.038(1) -0.0015(9) 0.013(1) 0.000(1)
C(5) 0.037(1) 0.030(1) 0.038(1) 0.0017(9) 0.017(1) -0.0020(9)
C(31) 0.030(1) 0.030(1) 0.038(1) -0.0045(8) 0.0118(9) -0.0009(9)
C(32) 0.032(1) 0.035(1) 0.040(1) -0.0054(9) 0.012(1) -0.004(1)
C(33) 0.039(1) 0.046(1) 0.039(1) -0.009(1) 0.008(1) -0.003(1)
C(34) 0.037(1) 0.045(1) 0.048(2) -0.006(1) 0.002(1) 0.007(1)
C(35) 0.034(1) 0.034(1) 0.059(2) 0.0017(9) 0.011(1) 0.004(1)
C(36) 0.035(1) 0.032(1) 0.045(1) -0.0030(9) 0.016(1) -0.001(1)
C(51) 0.039(1) 0.036(1) 0.040(1) 0.006(1) 0.018(1) -0.004(1)
C(53) 0.045(1) 0.053(2) 0.047(2) 0.000(1) 0.006(1) -0.002(1)

loop_
_atom_type_symbol
_atom_type_oxidation_number
_atom_type_number_in_cell
_atom_type_scat_dispersion_real
_atom_type_scat_dispersion_imag
_atom_type_scat_source
C 0 44 0.002 0.002
;International Tables for Crystallography
(1992, Vol. C, Tables 4.2.6.8 and 6.1.1.1)
;
H 0 28 0.000 0.000
;International Tables for Crystallography
(1992, Vol. C, Table 6.1.1.2)
;
Cl 0 8 0.132 0.159
;International Tables for Crystallography
(1992, Vol. C, Tables 4.2.6.8 and 6.1.1.1)
;
N 0 4 0.004 0.003
;International Tables for Crystallography
(1992, Vol. C, Tables 4.2.6.8 and 6.1.1.1)
;
O 0 12 0.008 0.006
;International Tables for Crystallography
(1992, Vol. C, Tables 4.2.6.8 and 6.1.1.1)
;

loop_
_geom_angle_atom_site_label_1
_geom_angle_atom_site_label_2
_geom_angle_atom_site_label_3
_geom_angle
_geom_angle_site_symmetry_1
_geom_angle_site_symmetry_2
_geom_angle_site_symmetry_3
_geom_angle_publ_flag
N(2) O(1) C(5) 108.0(1) . . . yes
C(51) O(52) C(53) 116.7(2) . . . yes
O(1) N(2) C(3) 105.6(2) . . . yes
N(2) C(3) C(4) 111.7(2) . . . yes
N(2) C(3) C(31) 120.8(2) . . . yes
C(4) C(3) C(31) 127.5(2) . . . yes
C(3) C(4) C(5) 103.9(2) . . . yes
C(3) C(4) H(1) 127(1) . . . no
C(5) C(4) H(1) 129(1) . . . no
O(1) C(5) C(4) 110.7(2) . . . yes
O(1) C(5) C(51) 116.8(2) . . . yes
C(4) C(5) C(51) 132.3(2) . . . yes
C(3) C(31) C(32) 122.0(2) . . . yes
C(3) C(31) C(36) 121.0(2) . . . yes
C(32) C(31) C(36) 116.9(2) . . . yes
Cl(32) C(32) C(31) 118.7(2) . . . yes
Cl(32) C(32) C(33) 119.3(2) . . . yes
C(31) C(32) C(33) 122.0(2) . . . yes
C(32) C(33) C(34) 119.3(2) . . . yes
C(32) C(33) H(2) 120(1) . . . no
C(34) C(33) H(2) 121(1) . . . no
C(33) C(34) C(35) 120.7(2) . . . yes
C(33) C(34) H(3) 121(1) . . . no
C(35) C(34) H(3) 118(1) . . . no
C(34) C(35) C(36) 119.2(2) . . . yes
C(34) C(35) H(4) 119(1) . . . no
C(36) C(35) H(4) 122(1) . . . no
Cl(36) C(36) C(31) 119.1(2) . . . yes
Cl(36) C(36) C(35) 119.0(2) . . . yes
C(31) C(36) C(35) 121.9(2) . . . yes
O(51) C(51) O(52) 126.0(2) . . . yes
O(51) C(51) C(5) 125.1(2) . . . yes
O(52) C(51) C(5) 108.9(2) . . . yes
O(52) C(53) H(5) 112(2) . . . no
O(52) C(53) H(6) 105(1) . . . no
O(52) C(53) H(7) 110(2) . . . no
H(5) C(53) H(6) 110(2) . . . no
H(5) C(53) H(7) 108(2) . . . no
H(6) C(53) H(7) 112(2) . . . no

loop_
_geom_bond_atom_site_label_1
_geom_bond_atom_site_label_2
_geom_bond_distance
_geom_bond_site_symmetry_1
_geom_bond_site_symmetry_2
_geom_bond_publ_flag
Cl(32) C(32) 1.737(2) . . yes
Cl(36) C(36) 1.735(2) . . yes
O(1) N(2) 1.400(2) . . yes
O(1) C(5) 1.349(2) . . yes
O(51) C(51) 1.203(2) . . yes
O(52) C(51) 1.325(2) . . yes
O(52) C(53) 1.447(3) . . yes
N(2) C(3) 1.310(2) . . yes
C(3) C(4) 1.417(3) . . yes
C(3) C(31) 1.478(3) . . yes
C(4) C(5) 1.337(3) . . yes
C(4) H(1) 0.91(2) . . no
C(5) C(51) 1.477(3) . . yes
C(31) C(32) 1.393(3) . . yes
C(31) C(36) 1.395(3) . . yes
C(32) C(33) 1.383(3) . . yes
C(33) C(34) 1.372(3) . . yes
C(33) H(2) 0.94(2) . . no
C(34) C(35) 1.384(3) . . yes
C(34) H(3) 0.97(2) . . no
C(35) C(36) 1.382(3) . . yes
C(35) H(4) 0.95(2) . . no
C(53) H(5) 0.94(2) . . no
C(53) H(6) 0.99(2) . . no
C(53) H(7) 0.92(2) . . no

loop_
_geom_contact_atom_site_label_1
_geom_contact_atom_site_label_2
_geom_contact_distance
_geom_contact_site_symmetry_1
_geom_contact_site_symmetry_2
_geom_contact_publ_flag
Cl(32) C(35) 3.339(2) . 4_565 no
Cl(32) C(34) 3.518(2) . 4_565 no
Cl(32) C(36) 3.548(2) . 4_565 no
Cl(32) C(34) 3.597(2) . 3_675 no
Cl(36) O(52) 3.455(2) . 3_676 no
Cl(36) C(51) 3.484(2) . 3_676 no
Cl(36) O(1) 3.560(2) . 4_465 no
Cl(36) C(5) 3.572(2) . 3_676 no
O(1) O(52) 3.150(2) . 4_465 no
O(1) O(52) 3.276(2) . 2_646 no
O(1) C(53) 3.444(3) . 4_465 no
O(1) C(53) 3.549(3) . 2_646 no
O(51) C(4) 3.260(3) . 2_646 no
O(51) C(33) 3.342(3) . 4_566 no
O(51) C(53) 3.487(3) . 4_465 no
O(52) N(2) 3.443(2) . 4_565 no
N(2) C(53) 3.476(4) . 2_646 no
C(32) C(34) 3.549(3) . 3_675 no
C(32) C(33) 3.556(3) . 3_675 no
C(33) C(33) 3.477(4) . 3_675 no

loop_
_geom_torsion_atom_site_label_1
_geom_torsion_atom_site_label_2
_geom_torsion_atom_site_label_3
_geom_torsion_atom_site_label_4
_geom_torsion_site_symmetry_1
_geom_torsion_site_symmetry_2
_geom_torsion_site_symmetry_3
_geom_torsion_site_symmetry_4
_geom_torsion
_geom_torsion_publ_flag
Cl(32) C(32) C(31) C(3) . . . . 1.6(3) no
Cl(32) C(32) C(31) C(36) . . . . 178.6(1) no
Cl(32) C(32) C(33) C(34) . . . . -178.1(2) no
Cl(36) C(36) C(31) C(3) . . . . -4.0(3) no
Cl(36) C(36) C(31) C(32) . . . . 178.9(1) no
Cl(36) C(36) C(35) C(34) . . . . -178.8(2) no
O(1) N(2) C(3) C(4) . . . . 0.5(2) no
O(1) N(2) C(3) C(31) . . . . -178.5(2) no
O(1) C(5) C(4) C(3) . . . . 0.3(2) no
O(1) C(5) C(51) O(51) . . . . -5.1(3) no
O(1) C(5) C(51) O(52) . . . . 176.7(2) no
O(51) C(51) O(52) C(53) . . . . -4.5(3) no
O(51) C(51) C(5) C(4) . . . . 170.4(2) no
O(52) C(51) C(5) C(4) . . . . -7.7(3) no
N(2) O(1) C(5) C(4) . . . . 0.0(2) no
N(2) O(1) C(5) C(51) . . . . 176.5(2) no
N(2) C(3) C(4) C(5) . . . . -0.5(2) no
N(2) C(3) C(31) C(32) . . . . -82.8(2) no
N(2) C(3) C(31) C(36) . . . . 100.3(2) no
C(3) N(2) O(1) C(5) . . . . -0.3(2) no
C(3) C(4) C(5) C(51) . . . . -175.5(2) no
C(3) C(31) C(32) C(33) . . . . -177.1(2) no
C(3) C(31) C(36) C(35) . . . . 176.5(2) no
C(4) C(3) C(31) C(32) . . . . 98.3(3) no
C(4) C(3) C(31) C(36) . . . . -78.6(3) no
C(5) C(4) C(3) C(31) . . . . 178.5(2) no
C(5) C(51) O(52) C(53) . . . . 173.7(2) no
C(31) C(32) C(33) C(34) . . . . 0.6(3) no
C(31) C(36) C(35) C(34) . . . . 0.6(3) no
C(32) C(31) C(36) C(35) . . . . -0.6(3) no
C(32) C(33) C(34) C(35) . . . . -0.5(3) no
C(33) C(32) C(31) C(36) . . . . 0.0(3) no
C(33) C(34) C(35) C(36) . . . . -0.1(3) no

loop_
_cod_related_entry_id
_cod_related_entry_database
_cod_related_entry_code
1 ChemSpider 4416932
